data_4112511
loop_
_publ_author_name
'Eyal Barnea'
'Tamer Andrea'
'Moshe Kapon'
'Moris S. Eisen'

_publ_contact_author_address
;
Department of Chemistry, Technion-Israel Institute 
of Technology, Haifa, Israel 32000.
;
_publ_contact_author_email kapon@techunix.technion.ac.il
_publ_contact_author_name 'Moshe Kapon'
_publ_section_title
;
 Formation of Inclusion Organoactinide Complexes with Boron-Containing
 Macrocycles
;
_journal_name_full 'Journal of the American Chemical Society'
_journal_page_first 5066
_journal_page_last 5067
_journal_paper_doi 10.1021/ja0498843
_journal_volume 126
_journal_year 2004
_chemical_formula_moiety 'C50 H47 B3 O13 Th, 1.0(C4 H8 O)'
_chemical_formula_sum 'C54 H55 B3 O14 Th'
_chemical_formula_weight 1192.45
_chemical_name_systematic
; 
 ? 
;
_space_group_IT_number 14
_symmetry_cell_setting monoclinic
_symmetry_space_group_name_Hall '-P 2ybc'
_symmetry_space_group_name_H-M 'P 1 21/c 1'
_atom_sites_solution_hydrogens geom
_atom_sites_solution_primary direct
_atom_sites_solution_secondary difmap
_audit_creation_method SHELXL-97
_cell_angle_alpha 90.00
_cell_angle_beta 97.1490(7)
_cell_angle_gamma 90.00
_cell_formula_units_Z 4
_cell_length_a 9.7700(2)
_cell_length_b 21.1720(3)
_cell_length_c 24.2940(4)
_cell_measurement_reflns_used 9520
_cell_measurement_temperature 230.0(1)
_cell_measurement_theta_max 27.485
_cell_measurement_theta_min 1.018
_cell_volume 4986.16(15)
_computing_cell_refinement 'HKL Scalepack (Otwinowski & Minor 1997)'
_computing_data_collection 'Nonius (1997), KappaCCD Collect Program'
_computing_data_reduction
;
HKL Denzo and Scalepack (Otwinowski & Minor 1997)
;
_computing_molecular_graphics
;
Molecular Structure Corporation (1999). 
ORTEP. TEXRAY Structure Analysis Package. 
MSC, 3200 Research Forest Drive, The 
Woodlands,TX 77381, USA.
;
_computing_publication_material 'SHELXL-97 (Sheldrick, 1997)'
_computing_structure_refinement 'SHELXL-97 (Sheldrick, 1997)'
_computing_structure_solution
;
S.Mackay, C.J.Gilmore, C.Edwards, M. Tremayne, N. Stuart, K.Shankland 
"maXus": a computer program for the solution and refinement of crystal 
structures from diffraction data University of Glasgow, Scotland, UK, 
Nonius BV, Delft, The Netherlands and MacScience Co. Ltd.,
Yokohama, Japan (1998)
;
_diffrn_ambient_temperature 230.0(2)
_diffrn_measured_fraction_theta_full 0.993
_diffrn_measured_fraction_theta_max 0.993
_diffrn_measurement_device_type KappaCCD
_diffrn_measurement_method CCD
_diffrn_radiation_monochromator graphite
_diffrn_radiation_source 'fine-focus sealed tube'
_diffrn_radiation_type MoK\a
_diffrn_radiation_wavelength 0.71073
_diffrn_reflns_av_R_equivalents 0.0445
_diffrn_reflns_av_sigmaI/netI 0.1070
_diffrn_reflns_limit_h_max 12
_diffrn_reflns_limit_h_min -12
_diffrn_reflns_limit_k_max 24
_diffrn_reflns_limit_k_min -27
_diffrn_reflns_limit_l_max 31
_diffrn_reflns_limit_l_min -31
_diffrn_reflns_number 19601
_diffrn_reflns_theta_full 27.47
_diffrn_reflns_theta_max 27.47
_diffrn_reflns_theta_min 1.94
_exptl_absorpt_coefficient_mu 3.059
_exptl_absorpt_correction_T_max 0.8378
_exptl_absorpt_correction_T_min 0.4411
_exptl_absorpt_correction_type none
_exptl_crystal_colour colorless
_exptl_crystal_density_diffrn 1.588
_exptl_crystal_description plate
_exptl_crystal_F_000 2384
_exptl_crystal_size_max 0.32
_exptl_crystal_size_mid 0.18
_exptl_crystal_size_min 0.06
_refine_diff_density_max 1.004
_refine_diff_density_min -1.679
_refine_diff_density_rms 0.110
_refine_ls_extinction_method none
_refine_ls_goodness_of_fit_ref 0.859
_refine_ls_hydrogen_treatment constr
_refine_ls_matrix_type full
_refine_ls_number_parameters 657
_refine_ls_number_reflns 11350
_refine_ls_number_restraints 0
_refine_ls_restrained_S_all 0.859
_refine_ls_R_factor_all 0.0747
_refine_ls_R_factor_gt 0.0362
_refine_ls_shift/su_max 0.041
_refine_ls_shift/su_mean 0.001
_refine_ls_structure_factor_coef Fsqd
_refine_ls_weighting_details 'calc w=1/[\s^2^(Fo^2^)+(0.0279P)^2^+0.0000P] where P=(Fo^2^+2Fc^2^)/3'
_refine_ls_weighting_scheme calc
_refine_ls_wR_factor_gt 0.0705
_refine_ls_wR_factor_ref 0.0744
_reflns_number_gt 6801
_reflns_number_total 11350
_reflns_threshold_expression >2sigma(I)
_cod_data_source_file ja0498843si20040307_035415.cif
_cod_data_source_block thborthf
_cod_database_code 4112511

loop_
_symmetry_equiv_pos_as_xyz
'x, y, z'
'-x, y+1/2, -z+1/2'
'-x, -y, -z'
'x, -y-1/2, z-1/2'

loop_
_atom_site_label
_atom_site_type_symbol
_atom_site_fract_x
_atom_site_fract_y
_atom_site_fract_z
_atom_site_U_iso_or_equiv
_atom_site_adp_type
_atom_site_occupancy
_atom_site_symmetry_multiplicity
_atom_site_calc_flag
_atom_site_refinement_flags
Th1 Th -0.090603(15) 0.223145(7) -0.018356(6) 0.03052(6) Uani 1 1 d .
O1 O 0.1044(3) 0.18538(12) 0.04811(12) 0.0365(7) Uani 1 1 d .
O2 O 0.0723(3) 0.15194(12) -0.05475(12) 0.0359(7) Uani 1 1 d .
O3 O -0.0187(3) 0.08834(14) -0.13569(14) 0.0511(8) Uani 1 1 d .
O4 O 0.1413(3) 0.16633(14) -0.14900(13) 0.0495(8) Uani 1 1 d .
O5 O -0.0795(3) 0.19930(13) -0.11633(11) 0.0371(7) Uani 1 1 d .
O6 O -0.2073(3) 0.29751(12) -0.08667(12) 0.0356(7) Uani 1 1 d .
O7 O -0.1344(3) 0.40830(12) -0.06721(12) 0.0379(7) Uani 1 1 d .
O8 O -0.3636(3) 0.38216(12) -0.05979(12) 0.0379(7) Uani 1 1 d .
O9 O -0.1792(3) 0.32715(12) 0.00135(11) 0.0339(7) Uani 1 1 d .
O10 O -0.0095(3) 0.26836(12) 0.07213(11) 0.0346(7) Uani 1 1 d .
O11 O 0.2428(3) 0.26470(13) 0.10511(12) 0.0419(7) Uani 1 1 d .
O12 O 0.0946(3) 0.20083(14) 0.14913(12) 0.0438(8) Uani 1 1 d .
O13 O 0.1002(3) 0.29893(13) -0.04264(12) 0.0385(7) Uani 1 1 d .
O14 O -0.4646(9) -0.0630(4) -0.2131(4) 0.204(3) Uani 1 1 d .
C1 C -0.2306(5) 0.1095(2) -0.0152(3) 0.0552(15) Uani 1 1 d .
C2 C -0.2150(5) 0.1301(3) 0.0393(2) 0.0553(14) Uani 1 1 d .
C3 C -0.2967(5) 0.1832(2) 0.0427(2) 0.0505(13) Uani 1 1 d .
C4 C -0.3640(5) 0.1945(2) -0.0106(3) 0.0528(14) Uani 1 1 d .
C5 C -0.3199(5) 0.1490(2) -0.0472(2) 0.0492(13) Uani 1 1 d .
C6 C -0.1678(7) 0.0483(2) -0.0353(3) 0.116(3) Uani 1 1 d .
H6A H -0.1097 0.0292 -0.0051 0.174 Uiso 1 1 calc R
H6B H -0.1141 0.0581 -0.0647 0.174 Uiso 1 1 calc R
H6C H -0.2404 0.0196 -0.0487 0.174 Uiso 1 1 calc R
C7 C -0.1330(7) 0.0947(4) 0.0883(3) 0.140(4) Uani 1 1 d .
H7A H -0.1361 0.1183 0.1218 0.210 Uiso 1 1 calc R
H7B H -0.0389 0.0900 0.0814 0.210 Uiso 1 1 calc R
H7C H -0.1731 0.0538 0.0920 0.210 Uiso 1 1 calc R
C8 C -0.3222(8) 0.2168(4) 0.0946(3) 0.151(4) Uani 1 1 d .
H8A H -0.2623 0.2000 0.1255 0.226 Uiso 1 1 calc R
H8B H -0.4165 0.2109 0.1008 0.226 Uiso 1 1 calc R
H8C H -0.3040 0.2611 0.0909 0.226 Uiso 1 1 calc R
C9 C -0.4767(6) 0.2429(3) -0.0258(4) 0.136(4) Uani 1 1 d .
H9A H -0.5055 0.2414 -0.0650 0.203 Uiso 1 1 calc R
H9B H -0.4422 0.2843 -0.0157 0.203 Uiso 1 1 calc R
H9C H -0.5539 0.2336 -0.0063 0.203 Uiso 1 1 calc R
C10 C -0.3758(7) 0.1408(4) -0.1074(2) 0.116(3) Uani 1 1 d .
H10A H -0.4354 0.1755 -0.1192 0.173 Uiso 1 1 calc R
H10B H -0.4269 0.1020 -0.1121 0.173 Uiso 1 1 calc R
H10C H -0.3007 0.1395 -0.1294 0.173 Uiso 1 1 calc R
C11 C 0.2076(4) 0.14708(18) 0.03186(19) 0.0352(10) Uani 1 1 d .
C12 C 0.3221(4) 0.12699(19) 0.0672(2) 0.0420(12) Uani 1 1 d .
H12 H 0.3324 0.1380 0.1045 0.050 Uiso 1 1 calc R
C13 C 0.4208(5) 0.0904(2) 0.0460(2) 0.0472(13) Uani 1 1 d .
H13 H 0.4986 0.0772 0.0691 0.057 Uiso 1 1 calc R
C14 C 0.4042(5) 0.0733(2) -0.0092(2) 0.0455(12) Uani 1 1 d .
H14 H 0.4716 0.0490 -0.0230 0.055 Uiso 1 1 calc R
C15 C 0.2889(5) 0.09184(19) -0.0445(2) 0.0412(11) Uani 1 1 d .
H15 H 0.2776 0.0793 -0.0815 0.049 Uiso 1 1 calc R
C16 C 0.1908(4) 0.12915(18) -0.02395(18) 0.0327(10) Uani 1 1 d .
C17 C 0.0594(6) 0.0698(2) -0.1763(2) 0.0534(13) Uani 1 1 d .
C18 C 0.0543(7) 0.0138(2) -0.2053(2) 0.0733(18) Uani 1 1 d .
H18 H -0.0081 -0.0178 -0.1991 0.088 Uiso 1 1 calc R
C19 C 0.1462(8) 0.0063(3) -0.2441(3) 0.090(2) Uani 1 1 d .
H19 H 0.1463 -0.0311 -0.2642 0.108 Uiso 1 1 calc R
C20 C 0.2360(8) 0.0533(3) -0.2529(3) 0.089(2) Uani 1 1 d .
H20 H 0.2947 0.0478 -0.2799 0.107 Uiso 1 1 calc R
C21 C 0.2429(6) 0.1096(3) -0.2228(2) 0.0724(18) Uani 1 1 d .
H21 H 0.3063 0.1409 -0.2285 0.087 Uiso 1 1 calc R
C22 C 0.1529(5) 0.1166(2) -0.1848(2) 0.0497(13) Uani 1 1 d .
C23 C -0.1334(4) 0.23852(19) -0.15937(18) 0.0363(11) Uani 1 1 d .
C24 C -0.1194(5) 0.2274(2) -0.21416(19) 0.0503(12) Uani 1 1 d .
H24 H -0.0783 0.1906 -0.2249 0.060 Uiso 1 1 calc R
C25 C -0.1683(5) 0.2727(2) -0.2530(2) 0.0612(14) Uani 1 1 d .
H25 H -0.1565 0.2671 -0.2901 0.073 Uiso 1 1 calc R
C26 C -0.2343(5) 0.3261(2) -0.2372(2) 0.0569(14) Uani 1 1 d .
H26 H -0.2678 0.3557 -0.2638 0.068 Uiso 1 1 calc R
C27 C -0.2515(5) 0.3363(2) -0.18205(19) 0.0478(12) Uani 1 1 d .
H27 H -0.2973 0.3721 -0.1716 0.057 Uiso 1 1 calc R
C28 C -0.1993(5) 0.29255(19) -0.14304(18) 0.0371(11) Uani 1 1 d .
C29 C -0.2169(4) 0.46017(19) -0.07834(17) 0.0346(10) Uani 1 1 d .
C30 C -0.1791(5) 0.51950(19) -0.09295(18) 0.0411(11) Uani 1 1 d .
H30 H -0.0876 0.5295 -0.0958 0.049 Uiso 1 1 calc R
C31 C -0.2835(5) 0.5643(2) -0.10330(19) 0.0436(12) Uani 1 1 d .
H31 H -0.2617 0.6047 -0.1143 0.052 Uiso 1 1 calc R
C32 C -0.4186(5) 0.5498(2) -0.0976(2) 0.0483(13) Uani 1 1 d .
H32 H -0.4858 0.5810 -0.1037 0.058 Uiso 1 1 calc R
C33 C -0.4565(5) 0.48881(19) -0.08264(19) 0.0429(12) Uani 1 1 d .
H33 H -0.5475 0.4787 -0.0790 0.052 Uiso 1 1 calc R
C34 C -0.3534(4) 0.44479(18) -0.07370(18) 0.0351(10) Uani 1 1 d .
C35 C -0.1546(4) 0.35565(19) 0.05351(18) 0.0364(11) Uani 1 1 d .
C36 C -0.2178(5) 0.4108(2) 0.0684(2) 0.0429(12) Uani 1 1 d .
H36 H -0.2800 0.4322 0.0430 0.051 Uiso 1 1 calc R
C37 C -0.1864(5) 0.4329(2) 0.1215(2) 0.0462(12) Uani 1 1 d .
H37 H -0.2270 0.4701 0.1318 0.055 Uiso 1 1 calc R
C38 C -0.0958(5) 0.4011(2) 0.16001(19) 0.0448(12) Uani 1 1 d .
H38 H -0.0772 0.4167 0.1960 0.054 Uiso 1 1 calc R
C39 C -0.0321(4) 0.3459(2) 0.14519(19) 0.0404(11) Uani 1 1 d .
H39 H 0.0292 0.3244 0.1710 0.048 Uiso 1 1 calc R
C40 C -0.0614(4) 0.32374(18) 0.09198(17) 0.0320(10) Uani 1 1 d .
C41 C 0.2961(5) 0.2550(2) 0.1585(2) 0.0420(11) Uani 1 1 d .
C42 C 0.4198(5) 0.2765(2) 0.1868(2) 0.0582(14) Uani 1 1 d .
H42 H 0.4801 0.3010 0.1691 0.070 Uiso 1 1 calc R
C43 C 0.4507(6) 0.2601(3) 0.2424(3) 0.0740(18) Uani 1 1 d .
H43 H 0.5336 0.2734 0.2619 0.089 Uiso 1 1 calc R
C44 C 0.3616(7) 0.2250(3) 0.2688(2) 0.0807(19) Uani 1 1 d .
H44 H 0.3842 0.2160 0.3063 0.097 Uiso 1 1 calc R
C45 C 0.2367(6) 0.2020(3) 0.2411(2) 0.0663(16) Uani 1 1 d .
H45 H 0.1771 0.1773 0.2590 0.080 Uiso 1 1 calc R
C46 C 0.2075(5) 0.2181(2) 0.18576(19) 0.0484(12) Uani 1 1 d .
C47 C 0.1553(6) 0.3055(3) -0.0954(2) 0.0708(17) Uani 1 1 d .
H47A H 0.2128 0.2694 -0.1015 0.085 Uiso 1 1 calc R
H47B H 0.0805 0.3074 -0.1256 0.085 Uiso 1 1 calc R
C48 C 0.2358(7) 0.3630(3) -0.0935(3) 0.087(2) Uani 1 1 d .
H48A H 0.3309 0.3532 -0.0978 0.105 Uiso 1 1 calc R
H48B H 0.1995 0.3909 -0.1235 0.105 Uiso 1 1 calc R
C49 C 0.2292(7) 0.3934(3) -0.0408(2) 0.0804(19) Uani 1 1 d .
H49A H 0.1771 0.4324 -0.0459 0.097 Uiso 1 1 calc R
H49B H 0.3212 0.4031 -0.0230 0.097 Uiso 1 1 calc R
C50 C 0.1599(5) 0.3485(2) -0.00650(19) 0.0487(13) Uani 1 1 d .
H50A H 0.2262 0.3308 0.0225 0.058 Uiso 1 1 calc R
H50B H 0.0886 0.3699 0.0107 0.058 Uiso 1 1 calc R
C51 C -0.4366(15) -0.0506(4) -0.2744(4) 0.180(6) Uani 1 1 d .
H51A H -0.4044 -0.0891 -0.2901 0.216 Uiso 1 1 calc R
H51B H -0.5213 -0.0377 -0.2966 0.216 Uiso 1 1 calc R
C52 C -0.3456(11) -0.0073(5) -0.2750(4) 0.145(4) Uani 1 1 d .
H52A H -0.3649 0.0177 -0.3085 0.174 Uiso 1 1 calc R
H52B H -0.2550 -0.0262 -0.2747 0.174 Uiso 1 1 calc R
C53 C -0.3477(11) 0.0295(5) -0.2303(5) 0.162(4) Uani 1 1 d .
H53A H -0.4151 0.0630 -0.2378 0.194 Uiso 1 1 calc R
H53B H -0.2577 0.0483 -0.2196 0.194 Uiso 1 1 calc R
C54 C -0.383(3) -0.0103(10) -0.1888(6) 0.178(15) Uani 0.60 1 d P
H54A H -0.4360 0.0130 -0.1643 0.213 Uiso 0.60 1 calc PR
H54B H -0.3004 -0.0261 -0.1670 0.213 Uiso 0.60 1 calc PR
C54A C -0.282(6) -0.040(3) -0.199(3) 0.16(3) Uiso 0.20 1 d P
C54B C -0.403(5) -0.010(2) -0.171(2) 0.093(16) Uiso 0.20 1 d P
B1 B 0.0335(5) 0.1496(2) -0.1171(2) 0.0399(13) Uani 1 1 d .
B2 B -0.2242(5) 0.3579(2) -0.0535(2) 0.0389(13) Uani 1 1 d .
B3 B 0.1142(5) 0.2299(2) 0.0966(2) 0.0364(12) Uani 1 1 d .

loop_
_atom_site_aniso_label
_atom_site_aniso_U_11
_atom_site_aniso_U_22
_atom_site_aniso_U_33
_atom_site_aniso_U_23
_atom_site_aniso_U_13
_atom_site_aniso_U_12
Th1 0.02632(9) 0.03154(8) 0.03394(9) 0.00199(9) 0.00467(6) 0.00147(8)
O1 0.0313(17) 0.0388(16) 0.0387(17) -0.0039(15) 0.0016(14) 0.0096(13)
O2 0.0299(17) 0.0395(16) 0.0389(18) 0.0011(14) 0.0071(14) 0.0067(13)
O3 0.054(2) 0.0420(18) 0.059(2) -0.0069(17) 0.0138(18) -0.0028(16)
O4 0.049(2) 0.0489(18) 0.053(2) 0.0005(17) 0.0181(17) 0.0067(16)
O5 0.0364(18) 0.0434(16) 0.0313(17) 0.0021(14) 0.0030(14) 0.0090(13)
O6 0.0394(18) 0.0330(15) 0.0347(17) 0.0008(13) 0.0058(14) 0.0037(12)
O7 0.0302(17) 0.0340(15) 0.050(2) 0.0053(14) 0.0076(14) 0.0004(13)
O8 0.0272(17) 0.0301(15) 0.056(2) 0.0063(14) 0.0031(15) 0.0015(12)
O9 0.0301(17) 0.0350(15) 0.0364(17) 0.0016(14) 0.0030(13) 0.0065(13)
O10 0.0303(16) 0.0355(16) 0.0375(17) -0.0022(14) 0.0029(13) 0.0062(13)
O11 0.0364(18) 0.0463(18) 0.0425(19) 0.0040(15) 0.0026(15) -0.0003(14)
O12 0.041(2) 0.0527(18) 0.0373(18) 0.0093(15) 0.0051(15) 0.0019(15)
O13 0.0347(18) 0.0393(15) 0.0419(18) 0.0014(14) 0.0065(15) -0.0060(13)
O14 0.232(9) 0.179(7) 0.194(9) -0.013(6) -0.003(7) -0.026(6)
C1 0.043(3) 0.036(3) 0.091(5) 0.004(3) 0.024(3) -0.009(2)
C2 0.044(3) 0.068(4) 0.052(4) 0.025(3) -0.002(3) -0.021(3)
C3 0.052(3) 0.058(3) 0.046(3) -0.014(3) 0.022(3) -0.022(3)
C4 0.022(3) 0.041(3) 0.098(5) 0.021(3) 0.018(3) 0.000(2)
C5 0.046(3) 0.061(3) 0.040(3) -0.002(3) 0.003(2) -0.023(3)
C6 0.108(6) 0.043(3) 0.218(8) -0.008(4) 0.101(6) -0.011(3)
C7 0.086(5) 0.173(8) 0.146(7) 0.122(6) -0.046(5) -0.054(5)
C8 0.173(8) 0.201(8) 0.100(6) -0.093(6) 0.102(6) -0.141(7)
C9 0.029(3) 0.080(4) 0.302(12) 0.078(6) 0.037(5) 0.010(3)
C10 0.112(6) 0.173(7) 0.055(4) 0.010(4) -0.015(4) -0.092(5)
C11 0.029(3) 0.029(2) 0.049(3) 0.005(2) 0.011(2) 0.0012(18)
C12 0.031(3) 0.038(2) 0.055(3) 0.008(2) -0.002(2) -0.003(2)
C13 0.028(3) 0.041(3) 0.071(4) 0.010(3) 0.000(2) 0.006(2)
C14 0.038(3) 0.036(2) 0.065(4) 0.014(3) 0.016(3) 0.006(2)
C15 0.040(3) 0.034(2) 0.052(3) 0.007(2) 0.012(2) 0.003(2)
C16 0.026(2) 0.029(2) 0.044(3) 0.010(2) 0.007(2) 0.0040(18)
C17 0.062(4) 0.050(3) 0.046(3) -0.002(3) 0.001(3) 0.011(3)
C18 0.102(5) 0.048(3) 0.066(4) -0.007(3) -0.005(4) 0.018(3)
C19 0.123(7) 0.080(5) 0.066(5) -0.016(4) 0.010(4) 0.038(5)
C20 0.108(6) 0.108(5) 0.055(4) -0.003(4) 0.023(4) 0.062(5)
C21 0.077(4) 0.081(4) 0.064(4) 0.014(3) 0.030(3) 0.035(3)
C22 0.057(3) 0.049(3) 0.044(3) 0.001(3) 0.010(3) 0.018(3)
C23 0.034(3) 0.040(3) 0.035(3) 0.001(2) 0.003(2) 0.0013(19)
C24 0.053(3) 0.055(3) 0.041(3) 0.002(3) 0.001(2) 0.014(3)
C25 0.067(4) 0.083(4) 0.032(3) -0.002(3) 0.001(3) 0.011(3)
C26 0.065(4) 0.063(3) 0.040(3) 0.013(3) -0.003(3) 0.017(3)
C27 0.055(3) 0.044(3) 0.043(3) -0.002(2) -0.001(2) 0.007(2)
C28 0.036(3) 0.041(3) 0.033(3) 0.002(2) 0.000(2) -0.004(2)
C29 0.033(3) 0.038(2) 0.033(3) -0.002(2) 0.003(2) 0.003(2)
C30 0.039(3) 0.041(2) 0.043(3) 0.005(2) 0.007(2) -0.008(2)
C31 0.043(3) 0.034(2) 0.053(3) 0.008(2) 0.004(2) 0.000(2)
C32 0.047(3) 0.038(3) 0.059(3) 0.006(2) 0.004(3) 0.010(2)
C33 0.029(3) 0.043(3) 0.057(3) 0.009(2) 0.007(2) 0.001(2)
C34 0.032(3) 0.033(2) 0.040(3) 0.005(2) 0.003(2) 0.0031(19)
C35 0.029(3) 0.041(2) 0.040(3) 0.000(2) 0.007(2) 0.000(2)
C36 0.037(3) 0.041(3) 0.050(3) -0.001(2) 0.004(2) 0.009(2)
C37 0.044(3) 0.041(3) 0.055(3) -0.008(3) 0.013(3) 0.005(2)
C38 0.050(3) 0.049(3) 0.038(3) -0.006(2) 0.012(2) 0.000(2)
C39 0.030(3) 0.048(3) 0.042(3) 0.006(2) 0.004(2) 0.003(2)
C40 0.028(2) 0.034(2) 0.036(3) 0.005(2) 0.010(2) -0.0002(19)
C41 0.039(3) 0.041(2) 0.044(3) -0.006(2) 0.002(2) 0.009(2)
C42 0.040(3) 0.068(3) 0.064(4) -0.015(3) -0.005(3) 0.009(3)
C43 0.053(4) 0.097(5) 0.065(4) -0.011(4) -0.018(3) 0.014(3)
C44 0.090(5) 0.101(5) 0.044(3) -0.004(4) -0.020(4) 0.017(4)
C45 0.073(4) 0.076(4) 0.048(3) 0.013(3) -0.003(3) 0.016(3)
C46 0.048(3) 0.055(3) 0.040(3) 0.004(3) -0.001(2) 0.012(3)
C47 0.063(4) 0.095(4) 0.060(4) -0.023(3) 0.029(3) -0.032(3)
C48 0.125(6) 0.069(4) 0.076(5) -0.008(3) 0.043(4) -0.046(4)
C49 0.096(5) 0.077(4) 0.075(4) -0.007(4) 0.034(4) -0.042(4)
C50 0.056(3) 0.047(3) 0.042(3) 0.006(2) 0.004(2) -0.013(2)
C51 0.326(18) 0.109(7) 0.082(7) -0.014(6) -0.063(10) 0.056(9)
C52 0.176(10) 0.189(11) 0.073(6) 0.000(7) 0.030(6) -0.089(9)
C53 0.168(10) 0.154(9) 0.152(10) 0.019(9) -0.027(8) -0.070(8)
C54 0.32(3) 0.184(19) 0.032(8) -0.028(10) 0.026(12) -0.19(2)
B1 0.035(3) 0.044(3) 0.043(3) 0.003(3) 0.015(3) 0.006(2)
B2 0.033(3) 0.040(3) 0.044(3) -0.003(3) 0.006(3) 0.003(2)
B3 0.026(3) 0.041(3) 0.042(3) 0.005(3) 0.002(2) -0.001(2)

loop_
_atom_type_symbol
_atom_type_description
_atom_type_scat_dispersion_real
_atom_type_scat_dispersion_imag
_atom_type_scat_source
Th Th -7.2400 8.8979 'International Tables Vol C Tables 4.2.6.8 and 6.1.1.4'
C C 0.0033 0.0016 'International Tables Vol C Tables 4.2.6.8 and 6.1.1.4'
H H 0.0000 0.0000 'International Tables Vol C Tables 4.2.6.8 and 6.1.1.4'
O O 0.0106 0.0060 'International Tables Vol C Tables 4.2.6.8 and 6.1.1.4'
B B 0.0013 0.0007 'International Tables Vol C Tables 4.2.6.8 and 6.1.1.4'

loop_
_geom_angle_atom_site_label_1
_geom_angle_atom_site_label_2
_geom_angle_atom_site_label_3
_geom_angle
O9 Th1 O2 153.50(9)
O9 Th1 O10 63.34(9)
O2 Th1 O10 114.62(9)
O9 Th1 O5 115.93(9)
O2 Th1 O5 53.82(9)
O10 Th1 O5 155.33(9)
O9 Th1 O6 53.71(9)
O2 Th1 O6 114.81(9)
O10 Th1 O6 115.34(8)
O5 Th1 O6 63.23(9)
O9 Th1 O1 115.34(9)
O2 Th1 O1 63.37(9)
O10 Th1 O1 53.16(9)
O5 Th1 O1 116.39(9)
O6 Th1 O1 154.39(9)
O9 Th1 O13 76.55(9)
O2 Th1 O13 77.23(9)
O10 Th1 O13 78.42(9)
O5 Th1 O13 77.61(9)
O6 Th1 O13 74.67(9)
O1 Th1 O13 80.25(9)
O9 Th1 C5 105.53(13)
O2 Th1 C5 95.88(13)
O10 Th1 C5 128.01(12)
O5 Th1 C5 76.61(12)
O6 Th1 C5 84.23(13)
O1 Th1 C5 121.20(13)
O13 Th1 C5 152.07(12)
O9 Th1 C4 79.34(12)
O2 Th1 C4 124.65(12)
O10 Th1 C4 103.47(14)
O5 Th1 C4 100.40(15)
O6 Th1 C4 79.38(12)
O1 Th1 C4 123.83(13)
O13 Th1 C4 151.81(11)
C5 Th1 C4 29.66(14)
O9 Th1 C1 126.20(12)
O2 Th1 C1 79.62(12)
O10 Th1 C1 114.92(14)
O5 Th1 C1 85.99(14)
O6 Th1 C1 112.66(14)
O1 Th1 C1 92.49(14)
O13 Th1 C1 156.59(12)
C5 Th1 C1 28.86(14)
C4 Th1 C1 47.55(14)
O9 Th1 C3 82.63(13)
O2 Th1 C3 123.70(13)
O10 Th1 C3 79.29(12)
O5 Th1 C3 125.37(12)
O6 Th1 C3 104.42(14)
O1 Th1 C3 95.95(14)
O13 Th1 C3 154.58(12)
C5 Th1 C3 48.77(14)
C4 Th1 C3 29.22(14)
C1 Th1 C3 47.77(14)
O9 Th1 C2 110.65(14)
O2 Th1 C2 95.22(14)
O10 Th1 C2 86.39(13)
O5 Th1 C2 114.75(14)
O6 Th1 C2 126.68(12)
O1 Th1 C2 77.96(12)
O13 Th1 C2 158.06(12)
C5 Th1 C2 48.09(14)
C4 Th1 C2 47.57(14)
C1 Th1 C2 28.85(15)
C3 Th1 C2 28.86(15)
C11 O1 B3 127.7(3)
C16 O2 B1 128.1(3)
C17 O3 B1 105.9(4)
C22 O4 B1 106.1(4)
C23 O5 B1 127.7(3)
C28 O6 B2 127.3(3)
C29 O7 B2 106.2(3)
C34 O8 B2 105.8(3)
C35 O9 B2 128.1(3)
C40 O10 B3 128.7(3)
C41 O11 B3 106.4(3)
C46 O12 B3 105.8(3)
C50 O13 C47 107.5(3)
C54 O14 C51 96.1(9)
C51 O14 C54B 113(2)
C51 O14 C54A 82(2)
C5 C1 C2 109.5(4)
C5 C1 C6 125.5(6)
C2 C1 C6 124.8(6)
C1 C2 C3 108.5(5)
C1 C2 C7 124.6(6)
C3 C2 C7 126.6(6)
C2 C3 C4 107.1(4)
C2 C3 C8 126.3(6)
C4 C3 C8 126.2(6)
C3 C4 C5 108.6(4)
C3 C4 C9 125.8(6)
C5 C4 C9 125.3(6)
C1 C5 C4 106.3(4)
C1 C5 C10 127.3(6)
C4 C5 C10 125.9(6)
C1 C6 H6A 109.5
C1 C6 H6B 109.5
H6A C6 H6B 109.5
C1 C6 H6C 109.5
H6A C6 H6C 109.5
H6B C6 H6C 109.5
C2 C7 H7A 109.5
C2 C7 H7B 109.5
H7A C7 H7B 109.5
C2 C7 H7C 109.5
H7A C7 H7C 109.5
H7B C7 H7C 109.5
C3 C8 H8A 109.5
C3 C8 H8B 109.5
H8A C8 H8B 109.5
C3 C8 H8C 109.5
H8A C8 H8C 109.5
H8B C8 H8C 109.5
C4 C9 H9A 109.5
C4 C9 H9B 109.5
H9A C9 H9B 109.5
C4 C9 H9C 109.5
H9A C9 H9C 109.5
H9B C9 H9C 109.5
C5 C10 H10A 109.5
C5 C10 H10B 109.5
H10A C10 H10B 109.5
C5 C10 H10C 109.5
H10A C10 H10C 109.5
H10B C10 H10C 109.5
C12 C11 O1 124.1(4)
C12 C11 C16 120.3(4)
O1 C11 C16 115.6(4)
C13 C12 C11 119.1(5)
C13 C12 H12 120.5
C11 C12 H12 120.5
C14 C13 C12 120.3(4)
C14 C13 H13 119.8
C12 C13 H13 119.8
C13 C14 C15 121.1(4)
C13 C14 H14 119.5
C15 C14 H14 119.5
C16 C15 C14 119.1(4)
C16 C15 H15 120.5
C14 C15 H15 120.5
C15 C16 O2 125.1(4)
C15 C16 C11 120.2(4)
O2 C16 C11 114.8(3)
O3 C17 C18 128.6(5)
O3 C17 C22 109.8(4)
C18 C17 C22 121.6(5)
C17 C18 C19 117.4(6)
C17 C18 H18 121.3
C19 C18 H18 121.3
C20 C19 C18 120.4(6)
C20 C19 H19 119.8
C18 C19 H19 119.8
C19 C20 C21 122.2(6)
C19 C20 H20 118.9
C21 C20 H20 118.9
C22 C21 C20 117.1(6)
C22 C21 H21 121.4
C20 C21 H21 121.4
C21 C22 O4 128.5(5)
C21 C22 C17 121.3(5)
O4 C22 C17 110.2(4)
C24 C23 O5 123.6(4)
C24 C23 C28 121.4(4)
O5 C23 C28 115.0(4)
C23 C24 C25 118.2(4)
C23 C24 H24 120.9
C25 C24 H24 120.9
C26 C25 C24 120.7(5)
C26 C25 H25 119.7
C24 C25 H25 119.7
C25 C26 C27 120.9(4)
C25 C26 H26 119.6
C27 C26 H26 119.6
C28 C27 C26 118.7(4)
C28 C27 H27 120.6
C26 C27 H27 120.6
C27 C28 O6 124.6(4)
C27 C28 C23 120.1(4)
O6 C28 C23 115.4(4)
C30 C29 O7 128.0(4)
C30 C29 C34 121.9(4)
O7 C29 C34 110.1(3)
C29 C30 C31 117.1(4)
C29 C30 H30 121.4
C31 C30 H30 121.4
C32 C31 C30 121.3(4)
C32 C31 H31 119.4
C30 C31 H31 119.4
C31 C32 C33 121.2(4)
C31 C32 H32 119.4
C33 C32 H32 119.4
C34 C33 C32 117.0(4)
C34 C33 H33 121.5
C32 C33 H33 121.5
C33 C34 O8 128.3(4)
C33 C34 C29 121.4(4)
O8 C34 C29 110.2(3)
C36 C35 C40 120.4(4)
C36 C35 O9 124.6(4)
C40 C35 O9 115.0(3)
C37 C36 C35 118.5(4)
C37 C36 H36 120.7
C35 C36 H36 120.7
C36 C37 C38 121.5(4)
C36 C37 H37 119.3
C38 C37 H37 119.3
C37 C38 C39 120.2(4)
C37 C38 H38 119.9
C39 C38 H38 119.9
C40 C39 C38 118.9(4)
C40 C39 H39 120.5
C38 C39 H39 120.5
C39 C40 O10 125.1(4)
C39 C40 C35 120.5(4)
O10 C40 C35 114.4(4)
O11 C41 C42 129.2(5)
O11 C41 C46 110.7(4)
C42 C41 C46 120.1(5)
C41 C42 C43 118.0(5)
C41 C42 H42 121.0
C43 C42 H42 121.0
C44 C43 C42 121.3(6)
C44 C43 H43 119.4
C42 C43 H43 119.4
C43 C44 C45 122.0(5)
C43 C44 H44 119.0
C45 C44 H44 119.0
C46 C45 C44 116.3(5)
C46 C45 H45 121.9
C44 C45 H45 121.9
O12 C46 C45 127.9(5)
O12 C46 C41 109.7(4)
C45 C46 C41 122.4(5)
C48 C47 O13 108.1(4)
C48 C47 H47A 110.1
O13 C47 H47A 110.1
C48 C47 H47B 110.1
O13 C47 H47B 110.1
H47A C47 H47B 108.4
C49 C48 C47 108.7(5)
C49 C48 H48A 110.0
C47 C48 H48A 110.0
C49 C48 H48B 110.0
C47 C48 H48B 110.0
H48A C48 H48B 108.3
C48 C49 C50 106.7(4)
C48 C49 H49A 110.4
C50 C49 H49A 110.4
C48 C49 H49B 110.4
C50 C49 H49B 110.4
H49A C49 H49B 108.6
O13 C50 C49 107.6(4)
O13 C50 H50A 110.2
C49 C50 H50A 110.2
O13 C50 H50B 110.2
C49 C50 H50B 110.2
H50A C50 H50B 108.5
C52 C51 O14 109.6(9)
C52 C51 H51A 109.8
O14 C51 H51A 109.8
C52 C51 H51B 109.8
O14 C51 H51B 109.8
H51A C51 H51B 108.2
C51 C52 C53 109.1(10)
C51 C52 C54A 83(2)
C51 C52 H52A 109.9
C53 C52 H52A 109.9
C51 C52 H52B 109.9
C53 C52 H52B 109.9
H52A C52 H52B 108.3
C52 C53 C54 105.3(11)
C52 C53 H53A 110.7
C54 C53 H53A 110.7
C52 C53 H53B 110.7
C54 C53 H53B 110.7
H53A C53 H53B 108.8
C53 C54 O14 110.2(11)
C53 C54 H54A 109.6
O14 C54 H54A 109.6
C53 C54 H54B 109.6
O14 C54 H54B 109.6
H54A C54 H54B 108.1
O4 B1 O3 107.9(4)
O4 B1 O2 115.2(4)
O3 B1 O2 112.1(4)
O4 B1 O5 114.8(4)
O3 B1 O5 113.2(4)
O2 B1 O5 93.3(3)
O7 B2 O8 107.7(4)
O7 B2 O9 113.9(4)
O8 B2 O9 114.6(4)
O7 B2 O6 112.8(4)
O8 B2 O6 113.8(4)
O9 B2 O6 93.8(3)
O11 B3 O12 107.3(4)
O11 B3 O1 113.6(4)
O12 B3 O1 114.9(4)
O11 B3 O10 114.7(3)
O12 B3 O10 112.8(4)
O1 B3 O10 93.4(3)

loop_
_geom_bond_atom_site_label_1
_geom_bond_atom_site_label_2
_geom_bond_distance
Th1 O9 2.435(3)
Th1 O2 2.437(3)
Th1 O10 2.438(3)
Th1 O5 2.449(3)
Th1 O6 2.462(3)
Th1 O1 2.472(3)
Th1 O13 2.583(3)
Th1 C5 2.754(4)
Th1 C4 2.768(4)
Th1 C1 2.774(4)
Th1 C3 2.776(4)
Th1 C2 2.782(4)
O1 C11 1.389(5)
O1 B3 1.503(6)
O2 C16 1.385(5)
O2 B1 1.515(6)
O3 C17 1.377(6)
O3 B1 1.446(6)
O4 C22 1.379(5)
O4 B1 1.428(6)
O5 C23 1.387(5)
O5 B1 1.526(5)
O6 C28 1.385(5)
O6 B2 1.530(5)
O7 C29 1.369(5)
O7 B2 1.446(5)
O8 C34 1.375(5)
O8 B2 1.446(6)
O9 C35 1.397(5)
O9 B2 1.499(6)
O10 C40 1.387(4)
O10 B3 1.516(5)
O11 C41 1.352(5)
O11 B3 1.450(5)
O12 C46 1.378(5)
O12 B3 1.450(6)
O13 C50 1.444(5)
O13 C47 1.458(5)
O14 C54 1.450(16)
O14 C51 1.568(11)
O14 C54B 1.58(5)
O14 C54A 1.84(6)
C1 C5 1.378(7)
C1 C2 1.384(7)
C1 C6 1.538(7)
C2 C3 1.385(7)
C2 C7 1.543(7)
C3 C4 1.398(7)
C3 C8 1.497(7)
C4 C5 1.413(7)
C4 C9 1.516(7)
C5 C10 1.507(7)
C6 H6A 0.9600
C6 H6B 0.9600
C6 H6C 0.9600
C7 H7A 0.9600
C7 H7B 0.9600
C7 H7C 0.9600
C8 H8A 0.9600
C8 H8B 0.9600
C8 H8C 0.9600
C9 H9A 0.9600
C9 H9B 0.9600
C9 H9C 0.9600
C10 H10A 0.9600
C10 H10B 0.9600
C10 H10C 0.9600
C11 C12 1.389(6)
C11 C16 1.398(6)
C12 C13 1.386(6)
C12 H12 0.9300
C13 C14 1.378(6)
C13 H13 0.9300
C14 C15 1.384(6)
C14 H14 0.9300
C15 C16 1.382(6)
C15 H15 0.9300
C17 C18 1.377(7)
C17 C22 1.380(7)
C18 C19 1.389(8)
C18 H18 0.9300
C19 C20 1.362(9)
C19 H19 0.9300
C20 C21 1.395(8)
C20 H20 0.9300
C21 C22 1.360(7)
C21 H21 0.9300
C23 C24 1.375(6)
C23 C28 1.394(6)
C24 C25 1.388(6)
C24 H24 0.9300
C25 C26 1.380(6)
C25 H25 0.9300
C26 C27 1.387(6)
C26 H26 0.9300
C27 C28 1.377(6)
C27 H27 0.9300
C29 C30 1.369(6)
C29 C34 1.390(6)
C30 C31 1.392(6)
C30 H30 0.9300
C31 C32 1.379(6)
C31 H31 0.9300
C32 C33 1.403(6)
C32 H32 0.9300
C33 C34 1.370(6)
C33 H33 0.9300
C35 C36 1.390(6)
C35 C40 1.395(6)
C36 C37 1.369(6)
C36 H36 0.9300
C37 C38 1.380(6)
C37 H37 0.9300
C38 C39 1.392(6)
C38 H38 0.9300
C39 C40 1.372(6)
C39 H39 0.9300
C41 C42 1.390(6)
C41 C46 1.392(6)
C42 C43 1.390(7)
C42 H42 0.9300
C43 C44 1.365(8)
C43 H43 0.9300
C44 C45 1.405(8)
C44 H44 0.9300
C45 C46 1.382(6)
C45 H45 0.9300
C47 C48 1.447(7)
C47 H47A 0.9700
C47 H47B 0.9700
C48 C49 1.442(7)
C48 H48A 0.9700
C48 H48B 0.9700
C49 C50 1.482(6)
C49 H49A 0.9700
C49 H49B 0.9700
C50 H50A 0.9700
C50 H50B 0.9700
C51 C52 1.278(12)
C51 H51A 0.9700
C51 H51B 0.9700
C52 C53 1.338(11)
C52 H52A 0.9700
C52 H52B 0.9700
C53 C54 1.391(16)
C53 H53A 0.9700
C53 H53B 0.9700
C54 H54A 0.9700
C54 H54B 0.9700
C54A C54B 1.56(8)
